data_8102756
loop_
_publ_author_name
'Wei-Qiu Kan'
'Ying-Ying Liu'

_publ_section_title
;
 Crystal structure of
 diaqua(1,10-phenanthroline)-(methanedisulfonato)copper(II) dihydrate,
 Cu(H2O)2(C12H8N2)[CH2(SO3)2] &#x00B7; 2H2O
;
_journal_issue 3
_journal_name_full 'Zeitschrift f\"ur Kristallographie - New Crystal Structures'
_journal_page_first 489
_journal_volume 225
_journal_year 2010
_chemical_formula_moiety 'C13 H18 Cu N2 O10 S2'
_chemical_formula_sum 'C13 H17 Cu N2 O10 S2'
_chemical_formula_weight 488.95
_chemical_melting_point ?
_chemical_name_systematic
;
 (1,10-phenanthroline)-(methanedisulfonato)copper(II) tetrahydrate
;
_space_group_IT_number 14
_symmetry_cell_setting monoclinic
_symmetry_space_group_name_Hall '-P 2yn'
_symmetry_space_group_name_H-M 'P 1 21/n 1'
_atom_sites_solution_hydrogens geom
_atom_sites_solution_primary direct
_atom_sites_solution_secondary difmap
_audit_creation_method SHELXL-97
_cell_angle_alpha 90.00
_cell_angle_beta 92.569(4)
_cell_angle_gamma 90.00
_cell_formula_units_Z 4
_cell_length_a 15.8776(7)
_cell_length_b 7.0127(3)
_cell_length_c 16.4853(7)
_cell_measurement_reflns_used 2303
_cell_measurement_temperature 293(2)
_cell_measurement_theta_max 29.2333
_cell_measurement_theta_min 3.4194
_cell_volume 1833.71(14)
_computing_cell_refinement CrysAlis
_computing_data_collection 'CrysAlis [4]'
_computing_data_reduction CrysAlis
_computing_structure_refinement 'SHELXL-97 [6] (Sheldrick, 1997)'
_computing_structure_solution 'SHELXS-97 [5]'
_diffrn_ambient_temperature 293(2)
_diffrn_detector_area_resol_mean 10.0
_diffrn_measured_fraction_theta_full 0.996
_diffrn_measured_fraction_theta_max 0.848
_diffrn_measurement_device_type 'Oxford Diffraction Gemini R Ultra'
_diffrn_measurement_method '\w scan'
_diffrn_radiation_monochromator graphite
_diffrn_radiation_source 'fine-focus sealed tube'
_diffrn_radiation_type MoK\a
_diffrn_radiation_wavelength 0.71073
_diffrn_reflns_av_R_equivalents 0.0353
_diffrn_reflns_av_sigmaI/netI 0.1117
_diffrn_reflns_limit_h_max 21
_diffrn_reflns_limit_h_min -20
_diffrn_reflns_limit_k_max 7
_diffrn_reflns_limit_k_min -9
_diffrn_reflns_limit_l_max 22
_diffrn_reflns_limit_l_min -16
_diffrn_reflns_number 7910
_diffrn_reflns_theta_full 25.00
_diffrn_reflns_theta_max 29.26
_diffrn_reflns_theta_min 3.43
_exptl_absorpt_coefficient_mu 1.476
_exptl_absorpt_correction_T_max 1.00000
_exptl_absorpt_correction_T_min 0.97906
_exptl_absorpt_correction_type multi-scan
_exptl_absorpt_process_details
;
Oxford Diffraction: CrysAlis [4].
;
_exptl_crystal_colour blue
_exptl_crystal_density_diffrn 1.771
_exptl_crystal_density_method 'not measured'
_exptl_crystal_description block
_exptl_crystal_F_000 1000
_exptl_crystal_size_max 0.15
_exptl_crystal_size_mid 0.14
_exptl_crystal_size_min 0.11
_refine_diff_density_max 0.400
_refine_diff_density_min -0.316
_refine_diff_density_rms 0.068
_refine_ls_extinction_method none
_refine_ls_goodness_of_fit_ref 0.732
_refine_ls_hydrogen_treatment mixed
_refine_ls_matrix_type full
_refine_ls_number_parameters 271
_refine_ls_number_reflns 4242
_refine_ls_number_restraints 9
_refine_ls_restrained_S_all 0.732
_refine_ls_R_factor_all 0.0893
_refine_ls_R_factor_gt 0.0357
_refine_ls_shift/su_max 0.001
_refine_ls_shift/su_mean 0.000
_refine_ls_structure_factor_coef Fsqd
_refine_ls_weighting_details 'calc w=1/[\s^2^(Fo^2^)+(0.0243P)^2^+0.0000P] where P=(Fo^2^+2Fc^2^)/3'
_refine_ls_weighting_scheme calc
_refine_ls_wR_factor_gt 0.0592
_refine_ls_wR_factor_ref 0.0646
_reflns_number_gt 2081
_reflns_number_total 4242
_reflns_threshold_expression >2sigma(I)
_cod_data_source_file 1267-3051.cff
_cod_data_source_block kan
_cod_depositor_comments
;
The following automatic conversions were performed:

'_chemical_melting_point' value 'not measured' was changed to '?' -
the value is undefined or not given.

Automatic conversion script
Id: cif_fix_values 1569 2011-02-09 13:29:24Z adriana 
;
_cod_original_sg_symbol_H-M p21/n
_cod_database_code 8102756

loop_
_symmetry_equiv_pos_as_xyz
'x, y, z'
'-x+1/2, y+1/2, -z+1/2'
'-x, -y, -z'
'x-1/2, -y-1/2, z-1/2'

loop_
_atom_site_label
_atom_site_type_symbol
_atom_site_fract_x
_atom_site_fract_y
_atom_site_fract_z
_atom_site_U_iso_or_equiv
_atom_site_adp_type
_atom_site_occupancy
_atom_site_symmetry_multiplicity
_atom_site_calc_flag
_atom_site_refinement_flags
_atom_site_disorder_assembly
_atom_site_disorder_group
Cu Cu 0.72952(2) 0.12719(5) 0.50296(2) 0.02857(11) Uani 1 1 d . . .
S1 S 0.70185(5) -0.36690(11) 0.54413(4) 0.02905(18) Uani 1 1 d . . .
S2 S 0.82583(5) -0.39035(12) 0.68983(4) 0.02957(19) Uani 1 1 d . . .
C7 C 0.8367(2) 0.1155(5) 0.27611(19) 0.0397(8) Uani 1 1 d . . .
O1 O 0.74898(14) -0.2016(3) 0.52017(12) 0.0357(6) Uani 1 1 d . . .
O3 O 0.72969(16) -0.5373(3) 0.50609(12) 0.0450(6) Uani 1 1 d . . .
O1W O 0.81512(14) 0.1325(3) 0.59492(11) 0.0368(5) Uani 1 1 d D . .
O2W O 0.63558(14) 0.1220(3) 0.57735(11) 0.0381(5) Uani 1 1 d D . .
O6 O 0.82048(16) -0.4641(4) 0.77123(13) 0.0617(8) Uani 1 1 d . . .
O4 O 0.85440(13) -0.1971(3) 0.68688(13) 0.0401(6) Uani 1 1 d . . .
O2 O 0.61093(13) -0.3381(3) 0.53515(13) 0.0535(7) Uani 1 1 d . . .
N1 N 0.65305(15) 0.1184(3) 0.40190(13) 0.0276(5) Uani 1 1 d . . .
N2 N 0.81851(15) 0.1254(4) 0.42154(14) 0.0292(6) Uani 1 1 d . . .
O5 O 0.87358(15) -0.5172(3) 0.63995(14) 0.0508(7) Uani 1 1 d . . .
C11 C 0.78655(19) 0.1191(4) 0.34401(17) 0.0282(7) Uani 1 1 d . . .
C12 C 0.69714(18) 0.1170(4) 0.33292(16) 0.0279(7) Uani 1 1 d . . .
C13 C 0.71922(18) -0.3946(5) 0.65081(16) 0.0300(7) Uani 1 1 d . . .
H13A H 0.6945 -0.5149 0.6663 0.036 Uiso 1 1 calc R . .
H13B H 0.6888 -0.2941 0.6774 0.036 Uiso 1 1 calc R . .
C5 C 0.7116(3) 0.1082(5) 0.18713(19) 0.0511(10) Uani 1 1 d . . .
H5 H 0.6872 0.1037 0.1348 0.061 Uiso 1 1 calc R . .
C9 C 0.9562(2) 0.1258(5) 0.3692(2) 0.0529(9) Uani 1 1 d . . .
H9 H 1.0142 0.1275 0.3800 0.063 Uiso 1 1 calc R . .
C8 C 0.9241(2) 0.1200(5) 0.2915(2) 0.0504(10) Uani 1 1 d . . .
H8 H 0.9601 0.1190 0.2486 0.061 Uiso 1 1 calc R . .
C6 C 0.7963(3) 0.1104(5) 0.19750(19) 0.0472(9) Uani 1 1 d . . .
H6 H 0.8290 0.1084 0.1521 0.057 Uiso 1 1 calc R . .
C4 C 0.6585(2) 0.1127(5) 0.25534(18) 0.0352(8) Uani 1 1 d . . .
C2 C 0.5266(2) 0.1144(5) 0.3187(2) 0.0481(9) Uani 1 1 d . . .
H2 H 0.4679 0.1139 0.3157 0.058 Uiso 1 1 calc R . .
C3 C 0.5706(2) 0.1128(5) 0.2493(2) 0.0490(9) Uani 1 1 d . . .
H3 H 0.5423 0.1119 0.1987 0.059 Uiso 1 1 calc R . .
C1 C 0.5697(2) 0.1167(5) 0.39361(19) 0.0380(8) Uani 1 1 d . . .
H1 H 0.5388 0.1171 0.4402 0.046 Uiso 1 1 calc R . .
C10 C 0.9010(2) 0.1292(5) 0.43285(19) 0.0431(8) Uani 1 1 d . . .
H10 H 0.9237 0.1343 0.4858 0.052 Uiso 1 1 calc R . .
O4W O 0.50829(15) 0.3692(4) 0.59201(14) 0.0522(6) Uani 1 1 d D . .
O3W O 0.9305(2) -0.3551(6) 0.48029(19) 0.1228(12) Uani 1 1 d . . .
H1A H 0.832(4) 0.236(4) 0.616(2) 0.147 Uiso 1 1 d D . .
H1B H 0.824(3) 0.033(4) 0.624(2) 0.147 Uiso 1 1 d D . .
H4B H 0.467(2) 0.366(7) 0.556(2) 0.147 Uiso 1 1 d D . .
H4A H 0.535(3) 0.477(4) 0.591(3) 0.147 Uiso 1 1 d D . .
H2B H 0.656(3) 0.085(7) 0.6231(14) 0.147 Uiso 1 1 d D . .
H2A H 0.594(2) 0.198(6) 0.578(3) 0.147 Uiso 1 1 d D . .

loop_
_atom_site_aniso_label
_atom_site_aniso_U_11
_atom_site_aniso_U_22
_atom_site_aniso_U_33
_atom_site_aniso_U_23
_atom_site_aniso_U_13
_atom_site_aniso_U_12
Cu 0.0277(2) 0.0321(2) 0.0260(2) 0.0005(2) 0.00191(16) -0.0012(2)
S1 0.0304(4) 0.0261(4) 0.0298(4) 0.0011(4) -0.0076(4) -0.0026(4)
S2 0.0298(4) 0.0338(5) 0.0246(4) -0.0002(4) -0.0046(3) -0.0050(4)
C7 0.050(2) 0.0341(18) 0.036(2) -0.0001(17) 0.0133(17) -0.001(2)
O1 0.0418(15) 0.0252(11) 0.0398(13) 0.0053(9) 0.0002(11) -0.0053(10)
O3 0.0792(18) 0.0247(11) 0.0311(12) -0.0051(10) 0.0002(12) -0.0006(12)
O1W 0.0426(13) 0.0305(11) 0.0360(12) 0.0007(11) -0.0130(10) -0.0023(14)
O2W 0.0360(14) 0.0502(14) 0.0285(12) 0.0073(12) 0.0055(10) 0.0072(13)
O6 0.0615(18) 0.0908(19) 0.0311(14) 0.0166(12) -0.0161(12) -0.0276(15)
O4 0.0301(13) 0.0306(12) 0.0588(15) 0.0007(10) -0.0084(11) -0.0063(10)
O2 0.0293(14) 0.0692(18) 0.0603(16) 0.0084(13) -0.0158(12) -0.0083(13)
N1 0.0284(14) 0.0268(13) 0.0271(13) -0.0009(12) -0.0024(11) -0.0040(14)
N2 0.0271(14) 0.0271(13) 0.0336(14) 0.0030(13) 0.0012(12) -0.0029(14)
O5 0.0399(15) 0.0405(13) 0.0712(18) -0.0166(12) -0.0063(13) 0.0082(12)
C11 0.0377(19) 0.0209(14) 0.0262(15) -0.0001(15) 0.0045(14) 0.0011(18)
C12 0.0352(18) 0.0196(15) 0.0287(17) 0.0039(15) 0.0004(14) -0.0027(16)
C13 0.0279(18) 0.0351(18) 0.0271(16) -0.0015(15) 0.0019(13) -0.0029(16)
C5 0.080(3) 0.048(2) 0.0246(18) -0.0022(18) 0.000(2) -0.007(3)
C9 0.033(2) 0.064(2) 0.062(3) 0.001(2) 0.0126(19) -0.001(2)
C8 0.051(2) 0.048(2) 0.055(2) -0.001(2) 0.025(2) -0.001(2)
C6 0.068(3) 0.050(2) 0.0246(18) -0.0026(19) 0.0147(18) -0.005(2)
C4 0.046(2) 0.0289(17) 0.0303(18) -0.0021(16) -0.0064(15) -0.0060(19)
C2 0.034(2) 0.058(2) 0.051(2) 0.001(2) -0.0130(17) -0.002(2)
C3 0.063(3) 0.046(2) 0.036(2) -0.0028(18) -0.0168(18) -0.006(2)
C1 0.036(2) 0.0405(18) 0.0372(19) -0.0005(17) 0.0022(16) -0.0035(19)
C10 0.035(2) 0.051(2) 0.043(2) 0.0034(19) 0.0000(16) -0.006(2)
O4W 0.0389(15) 0.0670(16) 0.0501(15) 0.0075(14) -0.0033(11) 0.0053(15)
O3W 0.090(3) 0.180(4) 0.096(2) 0.003(3) -0.012(2) -0.035(3)

loop_
_atom_type_symbol
_atom_type_description
_atom_type_scat_dispersion_real
_atom_type_scat_dispersion_imag
_atom_type_scat_source
C C 0.0033 0.0016 'International Tables Vol C Tables 4.2.6.8 and 6.1.1.4'
H H 0.0000 0.0000 'International Tables Vol C Tables 4.2.6.8 and 6.1.1.4'
N N 0.0061 0.0033 'International Tables Vol C Tables 4.2.6.8 and 6.1.1.4'
O O 0.0106 0.0060 'International Tables Vol C Tables 4.2.6.8 and 6.1.1.4'
S S 0.1246 0.1234 'International Tables Vol C Tables 4.2.6.8 and 6.1.1.4'
Cu Cu 0.3201 1.2651 'International Tables Vol C Tables 4.2.6.8 and 6.1.1.4'

loop_
_geom_angle_atom_site_label_1
_geom_angle_atom_site_label_2
_geom_angle_atom_site_label_3
_geom_angle
_geom_angle_site_symmetry_1
_geom_angle_site_symmetry_3
_geom_angle_publ_flag
O2W Cu O1W 92.08(9) . . ?
O2W Cu N2 175.83(11) . . ?
O1W Cu N2 91.87(10) . . ?
O2W Cu N1 93.95(9) . . ?
O1W Cu N1 173.91(9) . . ?
N2 Cu N1 82.08(10) . . ?
O2W Cu O1 90.34(9) . . ?
O1W Cu O1 81.05(8) . . ?
N2 Cu O1 88.95(9) . . ?
N1 Cu O1 98.11(9) . . ?
O2W Cu O3 90.28(9) . 1_565 ?
O1W Cu O3 87.96(9) . 1_565 ?
N2 Cu O3 91.20(9) . 1_565 ?
N1 Cu O3 92.79(9) . 1_565 ?
O1 Cu O3 169.01(8) . 1_565 ?
O3 S1 O1 112.15(12) . . ?
O3 S1 O2 113.31(15) . . ?
O1 S1 O2 112.55(14) . . ?
O3 S1 C13 107.77(14) . . ?
O1 S1 C13 107.39(13) . . ?
O2 S1 C13 102.97(13) . . ?
O4 S2 O6 113.76(14) . . ?
O4 S2 O5 112.82(13) . . ?
O6 S2 O5 111.18(15) . . ?
O4 S2 C13 107.50(14) . . ?
O6 S2 C13 103.57(14) . . ?
O5 S2 C13 107.30(14) . . ?
C8 C7 C11 116.6(3) . . ?
C8 C7 C6 124.7(3) . . ?
C11 C7 C6 118.6(3) . . ?
S1 O1 Cu 139.13(13) . . ?
S1 O3 Cu 147.75(13) . 1_545 ?
Cu O1W H1A 122(3) . . ?
Cu O1W H1B 120(3) . . ?
H1A O1W H1B 115.2(18) . . ?
Cu O2W H2B 107(3) . . ?
Cu O2W H2A 128(3) . . ?
H2B O2W H2A 116.2(19) . . ?
C1 N1 C12 117.6(3) . . ?
C1 N1 Cu 130.3(2) . . ?
C12 N1 Cu 112.14(19) . . ?
C10 N2 C11 117.6(2) . . ?
C10 N2 Cu 129.5(2) . . ?
C11 N2 Cu 112.89(19) . . ?
N2 C11 C7 123.5(3) . . ?
N2 C11 C12 116.8(2) . . ?
C7 C11 C12 119.7(3) . . ?
N1 C12 C4 123.0(3) . . ?
N1 C12 C11 116.1(3) . . ?
C4 C12 C11 120.9(3) . . ?
S1 C13 S2 117.21(14) . . ?
S1 C13 H13A 108.0 . . ?
S2 C13 H13A 108.0 . . ?
S1 C13 H13B 108.0 . . ?
S2 C13 H13B 108.0 . . ?
H13A C13 H13B 107.2 . . ?
C6 C5 C4 121.2(3) . . ?
C6 C5 H5 119.4 . . ?
C4 C5 H5 119.4 . . ?
C8 C9 C10 119.1(3) . . ?
C8 C9 H9 120.4 . . ?
C10 C9 H9 120.4 . . ?
C9 C8 C7 119.9(3) . . ?
C9 C8 H8 120.0 . . ?
C7 C8 H8 120.0 . . ?
C5 C6 C7 121.5(3) . . ?
C5 C6 H6 119.2 . . ?
C7 C6 H6 119.2 . . ?
C12 C4 C3 117.6(3) . . ?
C12 C4 C5 118.0(3) . . ?
C3 C4 C5 124.4(3) . . ?
C3 C2 C1 119.7(3) . . ?
C3 C2 H2 120.2 . . ?
C1 C2 H2 120.2 . . ?
C2 C3 C4 119.2(3) . . ?
C2 C3 H3 120.4 . . ?
C4 C3 H3 120.4 . . ?
N1 C1 C2 123.0(3) . . ?
N1 C1 H1 118.5 . . ?
C2 C1 H1 118.5 . . ?
N2 C10 C9 123.2(3) . . ?
N2 C10 H10 118.4 . . ?
C9 C10 H10 118.4 . . ?
H4B O4W H4A 111.7(17) . . ?

loop_
_geom_bond_atom_site_label_1
_geom_bond_atom_site_label_2
_geom_bond_distance
_geom_bond_site_symmetry_2
_geom_bond_publ_flag
Cu O2W 1.9733(19) . ?
Cu O1W 1.990(2) . ?
Cu N2 1.992(2) . ?
Cu N1 2.018(2) . ?
Cu O1 2.3417(19) . ?
Cu O3 2.3530(19) 1_565 ?
S1 O3 1.429(2) . ?
S1 O1 1.445(2) . ?
S1 O2 1.459(2) . ?
S1 C13 1.779(3) . ?
S2 O4 1.431(2) . ?
S2 O6 1.444(2) . ?
S2 O5 1.449(2) . ?
S2 C13 1.784(3) . ?
C7 C8 1.400(4) . ?
C7 C11 1.402(4) . ?
C7 C6 1.420(5) . ?
O3 Cu 2.3530(19) 1_545 ?
O1W H1A 0.844(10) . ?
O1W H1B 0.854(10) . ?
O2W H2B 0.849(10) . ?
O2W H2A 0.844(10) . ?
N1 C1 1.324(4) . ?
N1 C12 1.362(3) . ?
N2 C10 1.315(4) . ?
N2 C11 1.355(3) . ?
C11 C12 1.423(4) . ?
C12 C4 1.394(4) . ?
C13 H13A 0.9700 . ?
C13 H13B 0.9700 . ?
C5 C6 1.347(5) . ?
C5 C4 1.436(4) . ?
C5 H5 0.9300 . ?
C9 C8 1.359(4) . ?
C9 C10 1.397(4) . ?
C9 H9 0.9300 . ?
C8 H8 0.9300 . ?
C6 H6 0.9300 . ?
C4 C3 1.394(4) . ?
C2 C3 1.368(4) . ?
C2 C1 1.385(4) . ?
C2 H2 0.9300 . ?
C3 H3 0.9300 . ?
C1 H1 0.9300 . ?
C10 H10 0.9300 . ?
O4W H4B 0.862(10) . ?
O4W H4A 0.862(10) . ?

loop_
_geom_torsion_atom_site_label_1
_geom_torsion_atom_site_label_2
_geom_torsion_atom_site_label_3
_geom_torsion_atom_site_label_4
_geom_torsion
_geom_torsion_site_symmetry_1
_geom_torsion_site_symmetry_2
_geom_torsion_site_symmetry_3
_geom_torsion_site_symmetry_4
_geom_torsion_publ_flag
O3 S1 O1 Cu 150.39(18) . . . . ?
O2 S1 O1 Cu 21.2(2) . . . . ?
C13 S1 O1 Cu -91.4(2) . . . . ?
O2W Cu O1 S1 22.5(2) . . . . ?
O1W Cu O1 S1 114.6(2) . . . . ?
N2 Cu O1 S1 -153.4(2) . . . . ?
N1 Cu O1 S1 -71.5(2) . . . . ?
O3 Cu O1 S1 115.8(4) 1_565 . . . ?
O1 S1 O3 Cu 165.1(3) . . . 1_545 ?
O2 S1 O3 Cu -66.1(3) . . . 1_545 ?
C13 S1 O3 Cu 47.1(3) . . . 1_545 ?
O2W Cu N1 C1 2.0(3) . . . . ?
O1W Cu N1 C1 174.5(8) . . . . ?
N2 Cu N1 C1 -179.3(3) . . . . ?
O1 Cu N1 C1 92.9(3) . . . . ?
O3 Cu N1 C1 -88.5(3) 1_565 . . . ?
O2W Cu N1 C12 -179.1(2) . . . . ?
O1W Cu N1 C12 -6.6(10) . . . . ?
N2 Cu N1 C12 -0.4(2) . . . . ?
O1 Cu N1 C12 -88.2(2) . . . . ?
O3 Cu N1 C12 90.4(2) 1_565 . . . ?
O2W Cu N2 C10 -161.9(12) . . . . ?
O1W Cu N2 C10 -0.7(3) . . . . ?
N1 Cu N2 C10 179.9(3) . . . . ?
O1 Cu N2 C10 -81.7(3) . . . . ?
O3 Cu N2 C10 87.3(3) 1_565 . . . ?
O2W Cu N2 C11 18.0(15) . . . . ?
O1W Cu N2 C11 179.2(2) . . . . ?
N1 Cu N2 C11 -0.1(2) . . . . ?
O1 Cu N2 C11 98.2(2) . . . . ?
O3 Cu N2 C11 -92.8(2) 1_565 . . . ?
C10 N2 C11 C7 0.3(5) . . . . ?
Cu N2 C11 C7 -179.6(3) . . . . ?
C10 N2 C11 C12 -179.4(3) . . . . ?
Cu N2 C11 C12 0.7(4) . . . . ?
C8 C7 C11 N2 -0.4(5) . . . . ?
C6 C7 C11 N2 -179.5(3) . . . . ?
C8 C7 C11 C12 179.3(3) . . . . ?
C6 C7 C11 C12 0.2(5) . . . . ?
C1 N1 C12 C4 -0.4(5) . . . . ?
Cu N1 C12 C4 -179.5(3) . . . . ?
C1 N1 C12 C11 179.9(3) . . . . ?
Cu N1 C12 C11 0.9(4) . . . . ?
N2 C11 C12 N1 -1.0(4) . . . . ?
C7 C11 C12 N1 179.2(3) . . . . ?
N2 C11 C12 C4 179.3(3) . . . . ?
C7 C11 C12 C4 -0.4(5) . . . . ?
O3 S1 C13 S2 71.1(2) . . . . ?
O1 S1 C13 S2 -49.9(2) . . . . ?
O2 S1 C13 S2 -168.91(18) . . . . ?
O4 S2 C13 S1 73.6(2) . . . . ?
O6 S2 C13 S1 -165.68(18) . . . . ?
O5 S2 C13 S1 -48.0(2) . . . . ?
C10 C9 C8 C7 -0.6(6) . . . . ?
C11 C7 C8 C9 0.6(5) . . . . ?
C6 C7 C8 C9 179.6(4) . . . . ?
C4 C5 C6 C7 0.5(6) . . . . ?
C8 C7 C6 C5 -179.3(4) . . . . ?
C11 C7 C6 C5 -0.3(6) . . . . ?
N1 C12 C4 C3 1.0(5) . . . . ?
C11 C12 C4 C3 -179.3(3) . . . . ?
N1 C12 C4 C5 -178.9(3) . . . . ?
C11 C12 C4 C5 0.7(5) . . . . ?
C6 C5 C4 C12 -0.8(5) . . . . ?
C6 C5 C4 C3 179.3(4) . . . . ?
C1 C2 C3 C4 0.3(6) . . . . ?
C12 C4 C3 C2 -0.9(5) . . . . ?
C5 C4 C3 C2 179.0(3) . . . . ?
C12 N1 C1 C2 -0.3(5) . . . . ?
Cu N1 C1 C2 178.6(2) . . . . ?
C3 C2 C1 N1 0.3(6) . . . . ?
C11 N2 C10 C9 -0.4(5) . . . . ?
Cu N2 C10 C9 179.5(3) . . . . ?
C8 C9 C10 N2 0.6(6) . . . . ?
